data_4079837
loop_
_publ_author_name
'Heuclin, Hadrien'
'Fustier-Boutignon, Marie'
'Ho, Samuel Ying-Fu'
'Goff, Xavier-Fr\'ed\'eric Le'
'Carenco, Sophie'
'So, Cheuk-Wai'
'M\'ezailles, Nicolas'

_publ_section_title
;
 Synthesis of Phosphorus(V)-Stabilized Geminal Dianions. The Cases of
 Mixed P&#x2550;X/P\\rightarrow BH3(X = S, O) and
 P&#x2550;S/SiMe3Derivatives
;
_journal_issue 2
_journal_name_full Organometallics
_journal_page_first 498
_journal_paper_doi 10.1021/om300954a
_journal_volume 32
_journal_year 2013
_chemical_formula_moiety 'C25 H25 B P2 S'
_chemical_formula_sum 'C25 H25 B P2 S'
_chemical_formula_weight 430.26
_chemical_name_systematic
; 
 ? 
;
_space_group_IT_number 14
_symmetry_cell_setting monoclinic
_symmetry_space_group_name_Hall '-P 2ybc'
_symmetry_space_group_name_H-M 'P 1 21/c 1'
_atom_sites_solution_hydrogens geom
_atom_sites_solution_primary direct
_atom_sites_solution_secondary difmap
_audit_creation_method SHELXL-97
_cell_angle_alpha 90.00
_cell_angle_beta 106.899(3)
_cell_angle_gamma 90.00
_cell_formula_units_Z 4
_cell_length_a 9.647(1)
_cell_length_b 10.615(1)
_cell_length_c 22.981(1)
_cell_measurement_reflns_used 1720
_cell_measurement_temperature 150.0(1)
_cell_measurement_theta_max 30.034
_cell_measurement_theta_min 0.998
_cell_volume 2251.7(3)
_computing_cell_refinement 'DENZO (Otwinowski & Minor, 1997) & COLLECT'
_computing_data_collection 'COLLECT (Hooft, R.W.W., 1998)'
_computing_data_reduction 'DENZO & COLLECT'
_computing_molecular_graphics 'PLATON (Spek, 2009)'
_computing_publication_material 'PLATON (Spek, 2009)'
_computing_structure_refinement 'SHELXL-97 (Sheldrick, 1997)'
_computing_structure_solution 'SIR97 (Altomare et al., 1999)'
_diffrn_ambient_temperature 150.0(1)
_diffrn_measured_fraction_theta_full 0.984
_diffrn_measured_fraction_theta_max 0.984
_diffrn_measurement_device_type KappaCCD
_diffrn_measurement_method 'phi and omega scans'
_diffrn_radiation_monochromator graphite
_diffrn_radiation_source 'fine-focus sealed tube'
_diffrn_radiation_type MoK\a
_diffrn_radiation_wavelength 0.71069
_diffrn_reflns_av_R_equivalents 0.0336
_diffrn_reflns_av_sigmaI/netI 0.0384
_diffrn_reflns_limit_h_max 13
_diffrn_reflns_limit_h_min -13
_diffrn_reflns_limit_k_max 14
_diffrn_reflns_limit_k_min -13
_diffrn_reflns_limit_l_max 31
_diffrn_reflns_limit_l_min -30
_diffrn_reflns_number 14923
_diffrn_reflns_theta_full 28.70
_diffrn_reflns_theta_max 28.70
_diffrn_reflns_theta_min 2.87
_exptl_absorpt_coefficient_mu 0.295
_exptl_absorpt_correction_T_max 0.9543
_exptl_absorpt_correction_T_min 0.8811
_exptl_absorpt_correction_type multi-scan
_exptl_absorpt_process_details 'DENZO/SCALEPACK (Otwinowski & Minor, 1996)'
_exptl_crystal_colour Colorless
_exptl_crystal_density_diffrn 1.269
_exptl_crystal_density_method 'not measured'
_exptl_crystal_description Block
_exptl_crystal_F_000 904
_exptl_crystal_size_max 0.44
_exptl_crystal_size_mid 0.34
_exptl_crystal_size_min 0.16
_refine_diff_density_max 0.401
_refine_diff_density_min -0.232
_refine_diff_density_rms 0.053
_refine_ls_extinction_method none
_refine_ls_goodness_of_fit_ref 1.082
_refine_ls_hydrogen_treatment mixed
_refine_ls_matrix_type full
_refine_ls_number_parameters 287
_refine_ls_number_reflns 5727
_refine_ls_number_restraints 18
_refine_ls_restrained_S_all 1.080
_refine_ls_R_factor_all 0.0557
_refine_ls_R_factor_gt 0.0467
_refine_ls_shift/su_max 0.000
_refine_ls_shift/su_mean 0.000
_refine_ls_structure_factor_coef Fsqd
_refine_ls_weighting_details 'calc w=1/[\s^2^(Fo^2^)+(0.0227P)^2^+1.9290P] where P=(Fo^2^+2Fc^2^)/3'
_refine_ls_weighting_scheme calc
_refine_ls_wR_factor_gt 0.0977
_refine_ls_wR_factor_ref 0.1028
_reflns_number_gt 4978
_reflns_number_total 5727
_reflns_threshold_expression >2sigma(I)
_cod_data_source_file om300954a_si_002.cif
_cod_data_source_block hh625
_cod_depositor_comments
;
The following automatic conversions were performed:

'_symmetry_cell_setting' value 'Monoclinic' changed to 'monoclinic'
according to /home/saulius/struct/CIF-dictionaries/cif_core.dic
dictionary named 'cif_core.dic' version 2.4.2 from 2011-04-26.

Automatic conversion script
Id: cif_fix_values 1891 2012-01-12 08:04:46Z andrius 
;
_cod_original_sg_symbol_H-M 'P21/c     '
_cod_database_code 4079837

loop_
_symmetry_equiv_pos_as_xyz
'x, y, z'
'-x, y+1/2, -z+1/2'
'-x, -y, -z'
'x, -y-1/2, z-1/2'

loop_
_atom_site_label
_atom_site_type_symbol
_atom_site_fract_x
_atom_site_fract_y
_atom_site_fract_z
_atom_site_U_iso_or_equiv
_atom_site_adp_type
_atom_site_occupancy
_atom_site_symmetry_multiplicity
_atom_site_calc_flag
_atom_site_refinement_flags
_atom_site_disorder_assembly
_atom_site_disorder_group
B1 B 0.4316(11) 0.5354(10) 0.2873(5) 0.0363(4) Uani 0.623(2) 1 d PD A 1
H1BA H 0.450(3) 0.549(3) 0.3365(6) 0.054 Uiso 0.623(2) 1 d PD A 1
H1BB H 0.5214(12) 0.4852(16) 0.2769(16) 0.054 Uiso 0.623(2) 1 d PD A 1
H1BC H 0.3870(19) 0.6182(13) 0.2594(14) 0.054 Uiso 0.623(2) 1 d PD A 1
S1 S 0.25773(16) 0.33609(15) 0.42463(8) 0.0363(4) Uani 0.623(2) 1 d P A 1
S2 S 0.4329(3) 0.5389(3) 0.28753(17) 0.0293(4) Uani 0.377(2) 1 d P A 2
B2 B 0.2793(15) 0.3537(15) 0.4252(7) 0.0293(4) Uani 0.377(2) 1 d PD A 2
H2BA H 0.307(5) 0.4496(8) 0.4143(19) 0.044 Uiso 0.377(2) 1 d PD A 2
H2BB H 0.322(4) 0.325(4) 0.4732(6) 0.044 Uiso 0.377(2) 1 d PD A 2
H2BC H 0.1647(14) 0.326(4) 0.408(2) 0.044 Uiso 0.377(2) 1 d PD A 2
P1 P 0.37705(5) 0.24503(4) 0.38235(2) 0.02482(11) Uani 1 1 d D . .
P2 P 0.27324(5) 0.41422(4) 0.265511(19) 0.02100(10) Uani 1 1 d D . .
C1 C 0.3186(2) 0.25763(16) 0.29893(7) 0.0242(3) Uani 1 1 d . A .
H1A H 0.3967 0.2226 0.2837 0.029 Uiso 1 1 calc R . .
H1B H 0.2326 0.2030 0.2833 0.029 Uiso 1 1 calc R . .
C2 C 0.36351(18) 0.07637(17) 0.39427(8) 0.0248(4) Uani 1 1 d . A .
C3 C 0.3352(2) 0.0376(2) 0.44766(8) 0.0313(4) Uani 1 1 d . . .
H3 H 0.3245 0.0985 0.4763 0.038 Uiso 1 1 calc R A .
C4 C 0.3225(2) -0.0894(2) 0.45913(9) 0.0368(5) Uani 1 1 d . A .
H4 H 0.3042 -0.1151 0.4958 0.044 Uiso 1 1 calc R . .
C5 C 0.3364(2) -0.1789(2) 0.41739(9) 0.0362(5) Uani 1 1 d . . .
H5 H 0.3269 -0.2658 0.4252 0.043 Uiso 1 1 calc R A .
C6 C 0.3642(2) -0.14117(19) 0.36428(10) 0.0347(4) Uani 1 1 d . A .
H6 H 0.3738 -0.2025 0.3356 0.042 Uiso 1 1 calc R . .
C7 C 0.3781(2) -0.01362(19) 0.35261(9) 0.0303(4) Uani 1 1 d . . .
H7 H 0.3975 0.0117 0.3161 0.036 Uiso 1 1 calc R A .
C8 C 0.5685(2) 0.28399(17) 0.40584(8) 0.0261(4) Uani 1 1 d . A .
C9 C 0.6178(2) 0.38141(19) 0.44710(9) 0.0346(4) Uani 1 1 d . . .
H9 H 0.5508 0.4287 0.4614 0.042 Uiso 1 1 calc R A .
C10 C 0.7644(3) 0.4099(2) 0.46745(10) 0.0419(5) Uani 1 1 d . A .
H10 H 0.7975 0.4761 0.4959 0.050 Uiso 1 1 calc R . .
C11 C 0.8621(2) 0.3426(2) 0.44648(10) 0.0384(5) Uani 1 1 d . . .
H11 H 0.9623 0.3628 0.4603 0.046 Uiso 1 1 calc R A .
C12 C 0.8145(2) 0.2458(2) 0.40545(9) 0.0347(4) Uani 1 1 d . A .
H12 H 0.8822 0.1996 0.3910 0.042 Uiso 1 1 calc R . .
C13 C 0.6682(2) 0.21541(18) 0.38511(8) 0.0291(4) Uani 1 1 d . . .
H13 H 0.6361 0.1481 0.3572 0.035 Uiso 1 1 calc R A .
C14 C 0.21917(18) 0.38254(16) 0.18430(7) 0.0224(3) Uani 1 1 d . A .
C15 C 0.3051(2) 0.30521(18) 0.15997(8) 0.0281(4) Uani 1 1 d . . .
H15 H 0.3893 0.2671 0.1862 0.034 Uiso 1 1 calc R A .
C16 C 0.2689(2) 0.2834(2) 0.09778(8) 0.0341(4) Uani 1 1 d . A .
H16 H 0.3274 0.2298 0.0816 0.041 Uiso 1 1 calc R . .
C17 C 0.1466(2) 0.3404(2) 0.05936(8) 0.0356(5) Uani 1 1 d . . .
H17 H 0.1213 0.3259 0.0168 0.043 Uiso 1 1 calc R A .
C18 C 0.0622(2) 0.4179(2) 0.08312(9) 0.0368(5) Uani 1 1 d . A .
H18 H -0.0208 0.4573 0.0566 0.044 Uiso 1 1 calc R . .
C19 C 0.0969(2) 0.43917(19) 0.14543(8) 0.0307(4) Uani 1 1 d . . .
H19 H 0.0375 0.4922 0.1614 0.037 Uiso 1 1 calc R A .
C20 C 0.10980(18) 0.45811(16) 0.28352(8) 0.0233(3) Uani 1 1 d . A .
C21 C 0.1074(2) 0.56693(17) 0.31672(9) 0.0286(4) Uani 1 1 d . . .
H21 H 0.1887 0.6219 0.3265 0.034 Uiso 1 1 calc R A .
C22 C -0.0130(2) 0.59588(19) 0.33561(9) 0.0343(4) Uani 1 1 d . A .
H22 H -0.0140 0.6704 0.3584 0.041 Uiso 1 1 calc R . .
C23 C -0.1319(2) 0.5159(2) 0.32118(10) 0.0368(5) Uani 1 1 d . . .
H23 H -0.2137 0.5350 0.3346 0.044 Uiso 1 1 calc R A .
C24 C -0.1312(2) 0.4084(2) 0.28720(9) 0.0347(4) Uani 1 1 d . A .
H24 H -0.2135 0.3546 0.2768 0.042 Uiso 1 1 calc R . .
C25 C -0.0111(2) 0.37864(18) 0.26826(8) 0.0293(4) Uani 1 1 d . . .
H25 H -0.0110 0.3046 0.2450 0.035 Uiso 1 1 calc R A .

loop_
_atom_site_aniso_label
_atom_site_aniso_U_11
_atom_site_aniso_U_22
_atom_site_aniso_U_33
_atom_site_aniso_U_23
_atom_site_aniso_U_13
_atom_site_aniso_U_12
B1 0.0489(10) 0.0378(9) 0.0298(4) 0.0045(5) 0.0236(6) 0.0212(6)
S1 0.0489(10) 0.0378(9) 0.0298(4) 0.0045(5) 0.0236(6) 0.0212(6)
S2 0.0252(7) 0.0275(7) 0.0321(7) -0.0036(5) 0.0034(5) -0.0143(5)
B2 0.0252(7) 0.0275(7) 0.0321(7) -0.0036(5) 0.0034(5) -0.0143(5)
P1 0.0320(2) 0.0255(2) 0.0185(2) 0.00114(16) 0.00961(17) 0.00957(18)
P2 0.0222(2) 0.0188(2) 0.0215(2) 0.00067(16) 0.00566(16) 0.00045(16)
C1 0.0325(9) 0.0204(8) 0.0197(8) 0.0011(6) 0.0075(7) 0.0050(7)
C2 0.0233(8) 0.0284(9) 0.0230(8) 0.0050(7) 0.0074(6) 0.0047(7)
C3 0.0302(9) 0.0395(11) 0.0247(9) 0.0047(8) 0.0089(7) 0.0031(8)
C4 0.0327(10) 0.0487(13) 0.0272(9) 0.0133(9) 0.0058(8) -0.0022(9)
C5 0.0302(9) 0.0340(11) 0.0404(11) 0.0133(9) 0.0037(8) -0.0037(8)
C6 0.0381(10) 0.0261(10) 0.0408(11) 0.0027(8) 0.0127(9) 0.0013(8)
C7 0.0365(10) 0.0280(10) 0.0305(9) 0.0035(7) 0.0161(8) 0.0030(8)
C8 0.0353(9) 0.0239(9) 0.0191(7) 0.0025(6) 0.0079(7) 0.0052(7)
C9 0.0463(11) 0.0284(10) 0.0292(9) -0.0054(8) 0.0109(8) 0.0062(9)
C10 0.0509(13) 0.0351(11) 0.0342(11) -0.0076(9) 0.0035(9) -0.0062(10)
C11 0.0380(11) 0.0382(12) 0.0369(11) 0.0016(9) 0.0073(9) -0.0033(9)
C12 0.0370(10) 0.0335(10) 0.0374(10) 0.0014(8) 0.0165(9) 0.0009(8)
C13 0.0368(10) 0.0264(9) 0.0258(8) -0.0019(7) 0.0118(7) 0.0018(8)
C14 0.0238(8) 0.0214(8) 0.0213(8) 0.0031(6) 0.0057(6) -0.0044(6)
C15 0.0279(9) 0.0317(10) 0.0249(8) 0.0025(7) 0.0081(7) 0.0002(7)
C16 0.0376(10) 0.0410(12) 0.0261(9) -0.0028(8) 0.0130(8) -0.0026(9)
C17 0.0355(10) 0.0483(13) 0.0220(9) -0.0009(8) 0.0065(8) -0.0123(9)
C18 0.0297(9) 0.0513(13) 0.0256(9) 0.0103(9) 0.0019(7) -0.0011(9)
C19 0.0283(9) 0.0350(10) 0.0284(9) 0.0067(8) 0.0075(7) 0.0032(8)
C20 0.0251(8) 0.0215(8) 0.0236(8) 0.0047(6) 0.0077(6) 0.0033(6)
C21 0.0315(9) 0.0193(8) 0.0340(9) 0.0018(7) 0.0080(8) 0.0037(7)
C22 0.0398(10) 0.0268(10) 0.0395(10) 0.0040(8) 0.0165(9) 0.0120(8)
C23 0.0319(10) 0.0417(12) 0.0407(11) 0.0117(9) 0.0169(9) 0.0124(9)
C24 0.0269(9) 0.0422(12) 0.0354(10) 0.0082(9) 0.0096(8) -0.0021(8)
C25 0.0305(9) 0.0277(9) 0.0303(9) -0.0001(7) 0.0096(7) -0.0044(7)

loop_
_atom_type_symbol
_atom_type_description
_atom_type_scat_dispersion_real
_atom_type_scat_dispersion_imag
_atom_type_scat_source
C C 0.0033 0.0016 'International Tables Vol C Tables 4.2.6.8 and 6.1.1.4'
H H 0.0000 0.0000 'International Tables Vol C Tables 4.2.6.8 and 6.1.1.4'
B B 0.0013 0.0007 'International Tables Vol C Tables 4.2.6.8 and 6.1.1.4'
P P 0.1023 0.0942 'International Tables Vol C Tables 4.2.6.8 and 6.1.1.4'
S S 0.1246 0.1234 'International Tables Vol C Tables 4.2.6.8 and 6.1.1.4'

loop_
_geom_angle_atom_site_label_1
_geom_angle_atom_site_label_2
_geom_angle_atom_site_label_3
_geom_angle
P2 B1 H1BA 103.5(7)
P2 B1 H1BB 103.5(7)
H1BA B1 H1BB 112(3)
P2 B1 H1BC 103.5(7)
H1BA B1 H1BC 114(3)
H1BB B1 H1BC 117(3)
P1 S1 H2BA 93.8(5)
P1 S1 H2BB 102.0(8)
H2BA S1 H2BB 98(3)
P1 S1 H2BC 113.9(9)
H2BA S1 H2BC 114(4)
H2BB S1 H2BC 129(4)
P2 S2 H1BA 101.8(6)
P2 S2 H1BB 101.0(5)
H1BA S2 H1BB 112(3)
P2 S2 H1BC 102.5(6)
H1BA S2 H1BC 117(3)
H1BB S2 H1BC 119(3)
P1 B2 H2BA 104.5(11)
P1 B2 H2BB 104.5(11)
H2BA B2 H2BB 116(4)
P1 B2 H2BC 104.5(11)
H2BA B2 H2BC 117(4)
H2BB B2 H2BC 109(4)
C8 P1 C2 106.89(8)
C8 P1 C1 105.70(8)
C2 P1 C1 102.39(8)
C8 P1 B2 108.5(4)
C2 P1 B2 116.3(4)
C1 P1 B2 116.2(5)
C8 P1 S1 115.66(8)
C2 P1 S1 109.36(7)
C1 P1 S1 115.72(8)
B2 P1 S1 8.1(4)
C20 P2 C14 105.92(8)
C20 P2 C1 104.87(8)
C14 P2 C1 103.01(8)
C20 P2 B1 116.3(3)
C14 P2 B1 110.8(3)
C1 P2 B1 114.7(3)
C20 P2 S2 115.81(12)
C14 P2 S2 110.83(13)
C1 P2 S2 115.22(13)
B1 P2 S2 0.6(4)
P2 C1 P1 117.84(9)
P2 C1 H1A 107.8
P1 C1 H1A 107.8
P2 C1 H1B 107.8
P1 C1 H1B 107.8
H1A C1 H1B 107.2
C7 C2 C3 119.25(18)
C7 C2 P1 123.13(14)
C3 C2 P1 117.62(15)
C4 C3 C2 120.35(19)
C4 C3 H3 119.8
C2 C3 H3 119.8
C5 C4 C3 120.28(19)
C5 C4 H4 119.9
C3 C4 H4 119.9
C6 C5 C4 119.7(2)
C6 C5 H5 120.1
C4 C5 H5 120.1
C5 C6 C7 120.3(2)
C5 C6 H6 119.8
C7 C6 H6 119.8
C2 C7 C6 120.06(18)
C2 C7 H7 120.0
C6 C7 H7 120.0
C9 C8 C13 119.19(18)
C9 C8 P1 119.28(15)
C13 C8 P1 121.48(14)
C10 C9 C8 120.34(19)
C10 C9 H9 119.8
C8 C9 H9 119.8
C11 C10 C9 120.2(2)
C11 C10 H10 119.9
C9 C10 H10 119.9
C10 C11 C12 120.0(2)
C10 C11 H11 120.0
C12 C11 H11 120.0
C11 C12 C13 120.41(19)
C11 C12 H12 119.8
C13 C12 H12 119.8
C12 C13 C8 119.83(18)
C12 C13 H13 120.1
C8 C13 H13 120.1
C19 C14 C15 119.26(16)
C19 C14 P2 121.05(14)
C15 C14 P2 119.61(13)
C16 C15 C14 120.65(17)
C16 C15 H15 119.7
C14 C15 H15 119.7
C15 C16 C17 119.65(19)
C15 C16 H16 120.2
C17 C16 H16 120.2
C18 C17 C16 119.91(18)
C18 C17 H17 120.0
C16 C17 H17 120.0
C17 C18 C19 120.77(18)
C17 C18 H18 119.6
C19 C18 H18 119.6
C18 C19 C14 119.75(19)
C18 C19 H19 120.1
C14 C19 H19 120.1
C21 C20 C25 119.58(17)
C21 C20 P2 119.75(14)
C25 C20 P2 120.50(14)
C22 C21 C20 120.35(18)
C22 C21 H21 119.8
C20 C21 H21 119.8
C21 C22 C23 119.92(19)
C21 C22 H22 120.0
C23 C22 H22 120.0
C24 C23 C22 120.03(18)
C24 C23 H23 120.0
C22 C23 H23 120.0
C23 C24 C25 120.39(19)
C23 C24 H24 119.8
C25 C24 H24 119.8
C24 C25 C20 119.71(18)
C24 C25 H25 120.1
C20 C25 H25 120.1

loop_
_geom_bond_atom_site_label_1
_geom_bond_atom_site_label_2
_geom_bond_distance
B1 P2 1.948(11)
B1 H1BA 1.1000(10)
B1 H1BB 1.1000(10)
B1 H1BC 1.1001(10)
S1 P1 1.9632(17)
S1 H2BA 1.341(17)
S1 H2BB 1.11(2)
S1 H2BC 0.873(16)
S2 P2 1.981(3)
S2 H1BA 1.093(14)
S2 H1BB 1.111(13)
S2 H1BC 1.076(15)
B2 P1 1.931(18)
B2 H2BA 1.1000(11)
B2 H2BB 1.1001(10)
B2 H2BC 1.1000(10)
P1 C8 1.815(2)
P1 C2 1.8215(19)
P1 C1 1.8392(17)
P2 C20 1.8039(18)
P2 C14 1.8173(17)
P2 C1 1.8300(17)
C1 H1A 0.9900
C1 H1B 0.9900
C2 C7 1.388(3)
C2 C3 1.395(2)
C3 C4 1.385(3)
C3 H3 0.9500
C4 C5 1.384(3)
C4 H4 0.9500
C5 C6 1.383(3)
C5 H5 0.9500
C6 C7 1.394(3)
C6 H6 0.9500
C7 H7 0.9500
C8 C9 1.390(3)
C8 C13 1.396(3)
C9 C10 1.388(3)
C9 H9 0.9500
C10 C11 1.377(3)
C10 H10 0.9500
C11 C12 1.380(3)
C11 H11 0.9500
C12 C13 1.390(3)
C12 H12 0.9500
C13 H13 0.9500
C14 C19 1.392(2)
C14 C15 1.394(3)
C15 C16 1.389(3)
C15 H15 0.9500
C16 C17 1.390(3)
C16 H16 0.9500
C17 C18 1.378(3)
C17 H17 0.9500
C18 C19 1.391(3)
C18 H18 0.9500
C19 H19 0.9500
C20 C21 1.388(2)
C20 C25 1.399(2)
C21 C22 1.387(3)
C21 H21 0.9500
C22 C23 1.387(3)
C22 H22 0.9500
C23 C24 1.384(3)
C23 H23 0.9500
C24 C25 1.387(3)
C24 H24 0.9500
C25 H25 0.9500
